data_4118994
loop_
_publ_author_name
'Holger Braunschweig'
'Alexander Damme'
'J. Oscar C. Jimenez-Halla'
'Christian H\"orl'
'Ivo Krummenacher'
'Thomas Kupfer'
'Lisa Mail\"ander'
'Krzysztof Radacki'

_publ_section_title
;
 1-Heteroaromatic-Substituted Tetraphenylboroles: \p-\p Interactions
 Between Aromatic and Antiaromatic Rings Through a B-C Bond
;
_journal_name_full 'Journal of the American Chemical Society'
_journal_page_first 20169
_journal_page_last 20177
_journal_paper_doi 10.1021/ja309935t
_journal_volume 134
_journal_year 2012
_chemical_formula_moiety 'C33 H25 B O, C6 H6'
_chemical_formula_sum 'C39 H31 B O'
_chemical_formula_weight 526.45
_chemical_name_common
;
?
;
_chemical_name_systematic
; 
?
;
_space_group_IT_number 2
_symmetry_cell_setting triclinic
_symmetry_space_group_name_Hall '-P 1'
_symmetry_space_group_name_H-M 'P -1'
_atom_sites_solution_hydrogens geom
_atom_sites_solution_primary direct
_atom_sites_solution_secondary difmap
_audit_creation_method SHELXL-97
_cell_angle_alpha 86.191(5)
_cell_angle_beta 83.922(6)
_cell_angle_gamma 83.466(5)
_cell_formula_units_Z 2
_cell_length_a 5.8245(8)
_cell_length_b 11.9115(19)
_cell_length_c 20.946(3)
_cell_measurement_reflns_used 1030
_cell_measurement_temperature 100(2)
_cell_measurement_theta_max 25.59
_cell_measurement_theta_min 3.32
_cell_volume 1433.5(4)
_computing_cell_refinement 'Saint+ ver. 7.68A (Bruker AXS)'
_computing_data_collection 'APEX2 ver. 2010.3 (Bruker AXS)'
_computing_data_reduction 'Saint+ ver. 7.68A (Bruker AXS)'
_computing_molecular_graphics 'XP ver. 5.1 (Bruker AXS, 1998)'
_computing_publication_material 'SHELXL-97 (Sheldrick, 2008)'
_computing_structure_refinement 'SHELXL-97 (Sheldrick, 1997)'
_computing_structure_solution 'SHELXS-97 (Sheldrick, 1990)'
_diffrn_ambient_temperature 100(2)
_diffrn_detector_area_resol_mean 8.333
_diffrn_measured_fraction_theta_full 0.995
_diffrn_measured_fraction_theta_max 0.983
_diffrn_measurement_device_type 'Bruker X8-APEX II'
_diffrn_measurement_method '\f and \w scans'
_diffrn_radiation_monochromator 'multi-layer mirror'
_diffrn_radiation_source 'rotating anode'
_diffrn_radiation_type MoK\a
_diffrn_radiation_wavelength 0.71073
_diffrn_reflns_av_R_equivalents 0.0707
_diffrn_reflns_av_sigmaI/netI 0.0358
_diffrn_reflns_limit_h_max 7
_diffrn_reflns_limit_h_min -7
_diffrn_reflns_limit_k_max 14
_diffrn_reflns_limit_k_min -14
_diffrn_reflns_limit_l_max 26
_diffrn_reflns_limit_l_min 0
_diffrn_reflns_number 46671
_diffrn_reflns_theta_full 25.50
_diffrn_reflns_theta_max 26.39
_diffrn_reflns_theta_min 1.72
_exptl_absorpt_coefficient_mu 0.071
_exptl_absorpt_correction_T_max 0.7454
_exptl_absorpt_correction_T_min 0.5533
_exptl_absorpt_correction_type multi-scan
_exptl_absorpt_process_details 'Sadabs 2008/1 (Bruker 2008)'
_exptl_crystal_colour brown
_exptl_crystal_density_diffrn 1.220
_exptl_crystal_description needle
_exptl_crystal_F_000 556
_exptl_crystal_size_max 0.32
_exptl_crystal_size_mid 0.08
_exptl_crystal_size_min 0.05
_refine_diff_density_max 0.241
_refine_diff_density_min -0.221
_refine_diff_density_rms 0.052
_refine_ls_extinction_method none
_refine_ls_goodness_of_fit_ref 1.176
_refine_ls_hydrogen_treatment constr
_refine_ls_matrix_type full
_refine_ls_number_parameters 371
_refine_ls_number_reflns 5784
_refine_ls_number_restraints 0
_refine_ls_restrained_S_all 1.176
_refine_ls_R_factor_all 0.0758
_refine_ls_R_factor_gt 0.0593
_refine_ls_shift/su_max 0.001
_refine_ls_shift/su_mean 0.000
_refine_ls_structure_factor_coef Fsqd
_refine_ls_weighting_details 'calc w=1/[\s^2^(Fo^2^)+(0.0398P)^2^+1.3854P] where P=(Fo^2^+2Fc^2^)/3'
_refine_ls_weighting_scheme calc
_refine_ls_wR_factor_gt 0.1382
_refine_ls_wR_factor_ref 0.1450
_reflns_number_gt 4744
_reflns_number_total 5784
_reflns_threshold_expression >2sigma(I)
_cod_data_source_file ja309935t_si_001_3.cif
_cod_data_source_block 9
_cod_database_code 4118994

loop_
_symmetry_equiv_pos_as_xyz
'x, y, z'
'-x, -y, -z'

loop_
_atom_site_label
_atom_site_type_symbol
_atom_site_fract_x
_atom_site_fract_y
_atom_site_fract_z
_atom_site_U_iso_or_equiv
_atom_site_adp_type
_atom_site_occupancy
_atom_site_symmetry_multiplicity
_atom_site_calc_flag
_atom_site_refinement_flags
B1_1 B 0.8351(4) 0.6114(2) 0.30851(12) 0.0205(5) Uani 1 1 d .
C2_1 C 1.0199(3) 0.66954(18) 0.26052(10) 0.0215(4) Uani 1 1 d .
C3_1 C 1.0903(3) 0.59663(18) 0.21377(10) 0.0204(4) Uani 1 1 d .
C4_1 C 0.9642(3) 0.49042(17) 0.22509(10) 0.0201(4) Uani 1 1 d .
C5_1 C 0.8054(3) 0.49660(18) 0.27734(10) 0.0204(4) Uani 1 1 d .
C1_2 C 0.7410(3) 0.65834(18) 0.37264(10) 0.0211(4) Uani 1 1 d .
O2_2 O 0.5556(2) 0.61597(12) 0.41121(7) 0.0233(3) Uani 1 1 d .
C3_2 C 0.5198(4) 0.67268(19) 0.46620(10) 0.0239(5) Uani 1 1 d .
C4_2 C 0.6787(4) 0.7483(2) 0.46551(11) 0.0285(5) Uani 1 1 d .
H4_2 H 0.6943 0.7966 0.4987 0.034 Uiso 1 1 calc R
C5_2 C 0.8155(4) 0.74086(19) 0.40612(11) 0.0259(5) Uani 1 1 d .
H5_2 H 0.9384 0.7852 0.3916 0.031 Uiso 1 1 calc R
C6_2 C 0.3201(4) 0.6446(2) 0.51238(11) 0.0284(5) Uani 1 1 d .
H6A_2 H 0.1746 0.6735 0.4945 0.043 Uiso 1 1 calc R
H6B_2 H 0.3276 0.6794 0.5531 0.043 Uiso 1 1 calc R
H6C_2 H 0.3265 0.5622 0.5200 0.043 Uiso 1 1 calc R
C1_3 C 1.0865(3) 0.78674(18) 0.26012(10) 0.0211(4) Uani 1 1 d .
C2_3 C 1.2732(4) 0.81211(19) 0.29163(11) 0.0250(5) Uani 1 1 d .
H2_3 H 1.3578 0.7538 0.3154 0.030 Uiso 1 1 calc R
C3_3 C 1.3361(4) 0.9216(2) 0.28852(11) 0.0290(5) Uani 1 1 d .
H3_3 H 1.4651 0.9370 0.3094 0.035 Uiso 1 1 calc R
C4_3 C 1.2125(4) 1.0082(2) 0.25524(11) 0.0329(6) Uani 1 1 d .
H4_3 H 1.2567 1.0828 0.2529 0.040 Uiso 1 1 calc R
C5_3 C 1.0229(5) 0.9850(2) 0.22516(12) 0.0332(6) Uani 1 1 d .
H5_3 H 0.9352 1.0443 0.2028 0.040 Uiso 1 1 calc R
C6_3 C 0.9616(4) 0.87535(19) 0.22770(11) 0.0269(5) Uani 1 1 d .
H6_3 H 0.8318 0.8605 0.2069 0.032 Uiso 1 1 calc R
C1_4 C 1.2583(4) 0.61493(17) 0.15657(10) 0.0213(4) Uani 1 1 d .
C2_4 C 1.4633(4) 0.66277(18) 0.16262(11) 0.0241(5) Uani 1 1 d .
H2_4 H 1.4977 0.6801 0.2040 0.029 Uiso 1 1 calc R
C3_4 C 1.6168(4) 0.68534(19) 0.10928(12) 0.0292(5) Uani 1 1 d .
H3_4 H 1.7543 0.7184 0.1143 0.035 Uiso 1 1 calc R
C4_4 C 1.5701(4) 0.6598(2) 0.04876(12) 0.0318(5) Uani 1 1 d .
H4_4 H 1.6749 0.6754 0.0122 0.038 Uiso 1 1 calc R
C5_4 C 1.3687(4) 0.61103(19) 0.04191(11) 0.0280(5) Uani 1 1 d .
H5_4 H 1.3365 0.5930 0.0005 0.034 Uiso 1 1 calc R
C6_4 C 1.2153(4) 0.58871(18) 0.09497(10) 0.0240(5) Uani 1 1 d .
H6_4 H 1.0787 0.5551 0.0896 0.029 Uiso 1 1 calc R
C1_5 C 1.0225(4) 0.39419(17) 0.18239(10) 0.0201(4) Uani 1 1 d .
C2_5 C 1.2417(4) 0.33216(18) 0.18070(10) 0.0229(5) Uani 1 1 d .
H2_5 H 1.3544 0.3525 0.2062 0.027 Uiso 1 1 calc R
C3_5 C 1.2951(4) 0.24076(19) 0.14180(11) 0.0256(5) Uani 1 1 d .
H3_5 H 1.4433 0.1981 0.1414 0.031 Uiso 1 1 calc R
C4_5 C 1.1332(4) 0.21152(19) 0.10358(11) 0.0268(5) Uani 1 1 d .
H4_5 H 1.1704 0.1490 0.0771 0.032 Uiso 1 1 calc R
C5_5 C 0.9169(4) 0.27373(19) 0.10417(11) 0.0264(5) Uani 1 1 d .
H5_5 H 0.8065 0.2543 0.0776 0.032 Uiso 1 1 calc R
C6_5 C 0.8610(4) 0.36447(19) 0.14354(10) 0.0241(5) Uani 1 1 d .
H6_5 H 0.7121 0.4064 0.1440 0.029 Uiso 1 1 calc R
C1_6 C 0.6591(4) 0.40675(18) 0.30288(10) 0.0210(4) Uani 1 1 d .
C2_6 C 0.7392(4) 0.29083(18) 0.30184(10) 0.0231(5) Uani 1 1 d .
H2_6 H 0.8937 0.2682 0.2845 0.028 Uiso 1 1 calc R
C3_6 C 0.5963(4) 0.20913(19) 0.32574(11) 0.0262(5) Uani 1 1 d .
H3_6 H 0.6529 0.1313 0.3240 0.031 Uiso 1 1 calc R
C4_6 C 0.3707(4) 0.2402(2) 0.35229(11) 0.0275(5) Uani 1 1 d .
H4_6 H 0.2735 0.1840 0.3689 0.033 Uiso 1 1 calc R
C5_6 C 0.2892(4) 0.3540(2) 0.35426(10) 0.0258(5) Uani 1 1 d .
H5_6 H 0.1354 0.3760 0.3724 0.031 Uiso 1 1 calc R
C6_6 C 0.4314(4) 0.43601(19) 0.32987(10) 0.0223(5) Uani 1 1 d .
H6_6 H 0.3730 0.5136 0.3315 0.027 Uiso 1 1 calc R
C1_7 C -0.0067(4) 1.00917(19) 0.43382(11) 0.0276(5) Uani 1 1 d .
H1_7 H -0.0116 1.0154 0.3885 0.033 Uiso 1 1 calc R
C2_7 C 0.1916(4) 0.9597(2) 0.45972(12) 0.0314(5) Uani 1 1 d .
H2_7 H 0.3233 0.9321 0.4322 0.038 Uiso 1 1 calc R
C3_7 C 0.1981(4) 0.9504(2) 0.52602(12) 0.0317(5) Uani 1 1 d .
H3_7 H 0.3342 0.9162 0.5438 0.038 Uiso 1 1 calc R
C1_8 C 0.1640(4) 1.0283(2) -0.04941(12) 0.0327(5) Uani 1 1 d .
H1_8 H 0.2769 1.0478 -0.0832 0.039 Uiso 1 1 calc R
C2_8 C 0.2215(4) 0.9429(2) -0.00383(12) 0.0311(5) Uani 1 1 d .
H2_8 H 0.3734 0.9037 -0.0066 0.037 Uiso 1 1 calc R
C3_8 C 0.0581(4) 0.9146(2) 0.04582(12) 0.0317(5) Uani 1 1 d .
H3_8 H 0.0978 0.8565 0.0773 0.038 Uiso 1 1 calc R

loop_
_atom_site_aniso_label
_atom_site_aniso_U_11
_atom_site_aniso_U_22
_atom_site_aniso_U_33
_atom_site_aniso_U_23
_atom_site_aniso_U_13
_atom_site_aniso_U_12
B1_1 0.0201(11) 0.0189(12) 0.0226(12) -0.0003(10) -0.0048(9) -0.0004(9)
C2_1 0.0191(10) 0.0215(11) 0.0237(11) -0.0003(9) -0.0025(8) -0.0023(8)
C3_1 0.0191(10) 0.0213(11) 0.0207(11) 0.0005(9) -0.0030(8) -0.0024(8)
C4_1 0.0193(10) 0.0200(11) 0.0215(11) -0.0015(9) -0.0025(8) -0.0031(8)
C5_1 0.0193(10) 0.0211(11) 0.0211(11) -0.0014(9) -0.0022(8) -0.0026(8)
C1_2 0.0175(10) 0.0221(11) 0.0226(11) 0.0015(9) 0.0010(8) -0.0014(8)
O2_2 0.0238(7) 0.0240(8) 0.0215(8) -0.0023(6) 0.0028(6) -0.0045(6)
C3_2 0.0243(11) 0.0262(12) 0.0196(11) -0.0019(9) -0.0004(8) 0.0026(9)
C4_2 0.0274(11) 0.0330(13) 0.0257(12) -0.0094(10) -0.0008(9) -0.0029(9)
C5_2 0.0221(11) 0.0271(12) 0.0281(12) -0.0049(10) 0.0018(9) -0.0036(9)
C6_2 0.0294(12) 0.0296(13) 0.0244(12) 0.0001(10) 0.0031(9) -0.0014(10)
C1_3 0.0205(10) 0.0227(11) 0.0194(10) -0.0038(9) 0.0049(8) -0.0045(8)
C2_3 0.0228(11) 0.0244(12) 0.0280(12) -0.0028(9) 0.0007(9) -0.0051(9)
C3_3 0.0283(12) 0.0326(13) 0.0278(12) -0.0088(10) 0.0035(9) -0.0118(10)
C4_3 0.0477(15) 0.0242(12) 0.0279(12) -0.0037(10) 0.0059(11) -0.0155(11)
C5_3 0.0474(14) 0.0214(12) 0.0299(13) 0.0025(10) -0.0030(11) -0.0037(10)
C6_3 0.0286(11) 0.0269(12) 0.0255(12) -0.0036(9) -0.0007(9) -0.0042(9)
C1_4 0.0214(10) 0.0181(11) 0.0227(11) 0.0003(9) 0.0018(8) 0.0000(8)
C2_4 0.0211(10) 0.0224(11) 0.0282(12) -0.0030(9) 0.0008(9) -0.0015(8)
C3_4 0.0230(11) 0.0236(12) 0.0390(14) 0.0010(10) 0.0053(10) -0.0037(9)
C4_4 0.0293(12) 0.0290(13) 0.0321(13) 0.0038(10) 0.0129(10) 0.0000(10)
C5_4 0.0337(12) 0.0269(12) 0.0208(11) 0.0002(9) 0.0018(9) 0.0022(10)
C6_4 0.0239(11) 0.0208(11) 0.0265(11) -0.0007(9) -0.0005(9) -0.0004(8)
C1_5 0.0233(10) 0.0189(11) 0.0181(10) -0.0005(8) 0.0029(8) -0.0070(8)
C2_5 0.0223(10) 0.0251(11) 0.0219(11) -0.0018(9) 0.0001(8) -0.0066(9)
C3_5 0.0247(11) 0.0230(12) 0.0276(12) -0.0015(9) 0.0040(9) -0.0020(9)
C4_5 0.0348(12) 0.0214(11) 0.0239(11) -0.0046(9) 0.0052(9) -0.0072(9)
C5_5 0.0305(12) 0.0280(12) 0.0223(11) -0.0030(9) -0.0023(9) -0.0094(9)
C6_5 0.0221(10) 0.0244(12) 0.0258(12) -0.0010(9) -0.0010(9) -0.0043(9)
C1_6 0.0222(10) 0.0237(11) 0.0180(10) -0.0010(8) -0.0015(8) -0.0070(8)
C2_6 0.0227(10) 0.0241(11) 0.0232(11) -0.0017(9) -0.0014(8) -0.0051(9)
C3_6 0.0320(12) 0.0219(12) 0.0260(12) 0.0005(9) -0.0056(9) -0.0072(9)
C4_6 0.0304(12) 0.0306(13) 0.0238(12) 0.0038(10) -0.0031(9) -0.0159(10)
C5_6 0.0213(10) 0.0346(13) 0.0226(11) -0.0014(10) -0.0007(9) -0.0090(9)
C6_6 0.0228(10) 0.0235(11) 0.0212(11) -0.0012(9) -0.0036(8) -0.0045(8)
C1_7 0.0323(12) 0.0255(12) 0.0251(11) -0.0019(10) -0.0011(9) -0.0060(9)
C2_7 0.0281(12) 0.0332(13) 0.0311(13) -0.0040(10) 0.0053(10) -0.0012(10)
C3_7 0.0251(11) 0.0352(14) 0.0335(13) -0.0002(11) -0.0010(10) -0.0001(10)
C1_8 0.0356(13) 0.0316(13) 0.0319(13) -0.0051(10) 0.0027(10) -0.0116(10)
C2_8 0.0298(12) 0.0277(13) 0.0375(14) -0.0097(11) -0.0049(10) -0.0041(10)
C3_8 0.0408(14) 0.0249(12) 0.0307(13) -0.0013(10) -0.0061(11) -0.0065(10)

loop_
_atom_type_symbol
_atom_type_description
_atom_type_scat_dispersion_real
_atom_type_scat_dispersion_imag
_atom_type_scat_source
C C 0.0033 0.0016 'International Tables Vol C Tables 4.2.6.8 and 6.1.1.4'
H H 0.0000 0.0000 'International Tables Vol C Tables 4.2.6.8 and 6.1.1.4'
B B 0.0013 0.0007 'International Tables Vol C Tables 4.2.6.8 and 6.1.1.4'
O O 0.0106 0.0060 'International Tables Vol C Tables 4.2.6.8 and 6.1.1.4'

loop_
_geom_angle_atom_site_label_1
_geom_angle_atom_site_label_2
_geom_angle_atom_site_label_3
_geom_angle
_geom_angle_site_symmetry_1
_geom_angle_site_symmetry_3
C1_2 B1_1 C2_1 122.71(19) . .
C1_2 B1_1 C5_1 131.9(2) . .
C2_1 B1_1 C5_1 105.06(17) . .
C3_1 C2_1 C1_3 124.8(2) . .
C3_1 C2_1 B1_1 106.54(18) . .
C1_3 C2_1 B1_1 128.26(18) . .
C2_1 C3_1 C1_4 126.7(2) . .
C2_1 C3_1 C4_1 110.83(18) . .
C1_4 C3_1 C4_1 122.42(18) . .
C5_1 C4_1 C1_5 127.01(19) . .
C5_1 C4_1 C3_1 111.94(18) . .
C1_5 C4_1 C3_1 121.04(18) . .
C4_1 C5_1 C1_6 125.78(19) . .
C4_1 C5_1 B1_1 105.38(18) . .
C1_6 C5_1 B1_1 128.44(18) . .
C5_2 C1_2 O2_2 106.81(18) . .
C5_2 C1_2 B1_1 130.5(2) . .
O2_2 C1_2 B1_1 122.63(18) . .
C3_2 O2_2 C1_2 108.11(16) . .
O2_2 C3_2 C4_2 109.93(19) . .
O2_2 C3_2 C6_2 116.56(19) . .
C4_2 C3_2 C6_2 133.5(2) . .
C3_2 C4_2 C5_2 106.71(19) . .
C3_2 C4_2 H4_2 126.6 . .
C5_2 C4_2 H4_2 126.6 . .
C1_2 C5_2 C4_2 108.4(2) . .
C1_2 C5_2 H5_2 125.8 . .
C4_2 C5_2 H5_2 125.8 . .
C3_2 C6_2 H6A_2 109.5 . .
C3_2 C6_2 H6B_2 109.5 . .
H6A_2 C6_2 H6B_2 109.5 . .
C3_2 C6_2 H6C_2 109.5 . .
H6A_2 C6_2 H6C_2 109.5 . .
H6B_2 C6_2 H6C_2 109.5 . .
C6_3 C1_3 C2_3 117.8(2) . .
C6_3 C1_3 C2_1 119.97(19) . .
C2_3 C1_3 C2_1 122.2(2) . .
C3_3 C2_3 C1_3 120.8(2) . .
C3_3 C2_3 H2_3 119.6 . .
C1_3 C2_3 H2_3 119.6 . .
C4_3 C3_3 C2_3 120.5(2) . .
C4_3 C3_3 H3_3 119.7 . .
C2_3 C3_3 H3_3 119.7 . .
C3_3 C4_3 C5_3 119.4(2) . .
C3_3 C4_3 H4_3 120.3 . .
C5_3 C4_3 H4_3 120.3 . .
C6_3 C5_3 C4_3 120.1(2) . .
C6_3 C5_3 H5_3 120.0 . .
C4_3 C5_3 H5_3 120.0 . .
C5_3 C6_3 C1_3 121.3(2) . .
C5_3 C6_3 H6_3 119.3 . .
C1_3 C6_3 H6_3 119.3 . .
C2_4 C1_4 C6_4 117.85(19) . .
C2_4 C1_4 C3_1 120.37(19) . .
C6_4 C1_4 C3_1 121.75(19) . .
C3_4 C2_4 C1_4 121.1(2) . .
C3_4 C2_4 H2_4 119.4 . .
C1_4 C2_4 H2_4 119.4 . .
C4_4 C3_4 C2_4 120.1(2) . .
C4_4 C3_4 H3_4 119.9 . .
C2_4 C3_4 H3_4 119.9 . .
C3_4 C4_4 C5_4 119.6(2) . .
C3_4 C4_4 H4_4 120.2 . .
C5_4 C4_4 H4_4 120.2 . .
C6_4 C5_4 C4_4 120.4(2) . .
C6_4 C5_4 H5_4 119.8 . .
C4_4 C5_4 H5_4 119.8 . .
C5_4 C6_4 C1_4 120.9(2) . .
C5_4 C6_4 H6_4 119.5 . .
C1_4 C6_4 H6_4 119.5 . .
C6_5 C1_5 C2_5 119.07(19) . .
C6_5 C1_5 C4_1 120.90(19) . .
C2_5 C1_5 C4_1 120.03(18) . .
C3_5 C2_5 C1_5 120.15(19) . .
C3_5 C2_5 H2_5 119.9 . .
C1_5 C2_5 H2_5 119.9 . .
C4_5 C3_5 C2_5 120.4(2) . .
C4_5 C3_5 H3_5 119.8 . .
C2_5 C3_5 H3_5 119.8 . .
C5_5 C4_5 C3_5 119.8(2) . .
C5_5 C4_5 H4_5 120.1 . .
C3_5 C4_5 H4_5 120.1 . .
C4_5 C5_5 C6_5 120.2(2) . .
C4_5 C5_5 H5_5 119.9 . .
C6_5 C5_5 H5_5 119.9 . .
C5_5 C6_5 C1_5 120.4(2) . .
C5_5 C6_5 H6_5 119.8 . .
C1_5 C6_5 H6_5 119.8 . .
C6_6 C1_6 C2_6 117.40(19) . .
C6_6 C1_6 C5_1 119.88(19) . .
C2_6 C1_6 C5_1 122.71(19) . .
C3_6 C2_6 C1_6 121.0(2) . .
C3_6 C2_6 H2_6 119.5 . .
C1_6 C2_6 H2_6 119.5 . .
C2_6 C3_6 C4_6 120.6(2) . .
C2_6 C3_6 H3_6 119.7 . .
C4_6 C3_6 H3_6 119.7 . .
C5_6 C4_6 C3_6 119.3(2) . .
C5_6 C4_6 H4_6 120.4 . .
C3_6 C4_6 H4_6 120.4 . .
C4_6 C5_6 C6_6 120.3(2) . .
C4_6 C5_6 H5_6 119.9 . .
C6_6 C5_6 H5_6 119.9 . .
C5_6 C6_6 C1_6 121.4(2) . .
C5_6 C6_6 H6_6 119.3 . .
C1_6 C6_6 H6_6 119.3 . .
C2_7 C1_7 C3_7 119.9(2) . 2_576
C2_7 C1_7 H1_7 120.0 . .
C3_7 C1_7 H1_7 120.0 2_576 .
C1_7 C2_7 C3_7 120.0(2) . .
C1_7 C2_7 H2_7 120.0 . .
C3_7 C2_7 H2_7 120.0 . .
C1_7 C3_7 C2_7 120.1(2) 2_576 .
C1_7 C3_7 H3_7 119.9 2_576 .
C2_7 C3_7 H3_7 119.9 . .
C2_8 C1_8 C3_8 120.2(2) . 2_575
C2_8 C1_8 H1_8 119.9 . .
C3_8 C1_8 H1_8 119.9 2_575 .
C3_8 C2_8 C1_8 120.1(2) . .
C3_8 C2_8 H2_8 119.9 . .
C1_8 C2_8 H2_8 119.9 . .
C2_8 C3_8 C1_8 119.7(2) . 2_575
C2_8 C3_8 H3_8 120.2 . .
C1_8 C3_8 H3_8 120.2 2_575 .

loop_
_geom_bond_atom_site_label_1
_geom_bond_atom_site_label_2
_geom_bond_distance
_geom_bond_site_symmetry_2
B1_1 C1_2 1.514(3) .
B1_1 C2_1 1.580(3) .
B1_1 C5_1 1.588(3) .
C2_1 C3_1 1.352(3) .
C2_1 C1_3 1.490(3) .
C3_1 C1_4 1.485(3) .
C3_1 C4_1 1.527(3) .
C4_1 C5_1 1.356(3) .
C4_1 C1_5 1.487(3) .
C5_1 C1_6 1.481(3) .
C1_2 C5_2 1.378(3) .
C1_2 O2_2 1.400(3) .
O2_2 C3_2 1.359(2) .
C3_2 C4_2 1.361(3) .
C3_2 C6_2 1.486(3) .
C4_2 C5_2 1.407(3) .
C4_2 H4_2 0.9500 .
C5_2 H5_2 0.9500 .
C6_2 H6A_2 0.9800 .
C6_2 H6B_2 0.9800 .
C6_2 H6C_2 0.9800 .
C1_3 C6_3 1.393(3) .
C1_3 C2_3 1.401(3) .
C2_3 C3_3 1.390(3) .
C2_3 H2_3 0.9500 .
C3_3 C4_3 1.382(4) .
C3_3 H3_3 0.9500 .
C4_3 C5_3 1.390(4) .
C4_3 H4_3 0.9500 .
C5_3 C6_3 1.390(3) .
C5_3 H5_3 0.9500 .
C6_3 H6_3 0.9500 .
C1_4 C2_4 1.401(3) .
C1_4 C6_4 1.402(3) .
C2_4 C3_4 1.387(3) .
C2_4 H2_4 0.9500 .
C3_4 C4_4 1.385(3) .
C3_4 H3_4 0.9500 .
C4_4 C5_4 1.391(3) .
C4_4 H4_4 0.9500 .
C5_4 C6_4 1.382(3) .
C5_4 H5_4 0.9500 .
C6_4 H6_4 0.9500 .
C1_5 C6_5 1.396(3) .
C1_5 C2_5 1.399(3) .
C2_5 C3_5 1.390(3) .
C2_5 H2_5 0.9500 .
C3_5 C4_5 1.387(3) .
C3_5 H3_5 0.9500 .
C4_5 C5_5 1.386(3) .
C4_5 H4_5 0.9500 .
C5_5 C6_5 1.391(3) .
C5_5 H5_5 0.9500 .
C6_5 H6_5 0.9500 .
C1_6 C6_6 1.401(3) .
C1_6 C2_6 1.407(3) .
C2_6 C3_6 1.387(3) .
C2_6 H2_6 0.9500 .
C3_6 C4_6 1.391(3) .
C3_6 H3_6 0.9500 .
C4_6 C5_6 1.386(3) .
C4_6 H4_6 0.9500 .
C5_6 C6_6 1.389(3) .
C5_6 H5_6 0.9500 .
C6_6 H6_6 0.9500 .
C1_7 C2_7 1.382(3) .
C1_7 C3_7 1.384(3) 2_576
C1_7 H1_7 0.9500 .
C2_7 C3_7 1.390(3) .
C2_7 H2_7 0.9500 .
C3_7 C1_7 1.384(3) 2_576
C3_7 H3_7 0.9500 .
C1_8 C2_8 1.385(4) .
C1_8 C3_8 1.389(3) 2_575
C1_8 H1_8 0.9500 .
C2_8 C3_8 1.385(4) .
C2_8 H2_8 0.9500 .
C3_8 C1_8 1.389(3) 2_575
C3_8 H3_8 0.9500 .

loop_
_geom_torsion_atom_site_label_1
_geom_torsion_atom_site_label_2
_geom_torsion_atom_site_label_3
_geom_torsion_atom_site_label_4
_geom_torsion
_geom_torsion_site_symmetry_1
_geom_torsion_site_symmetry_4
C1_2 B1_1 C2_1 C3_1 170.69(19) . .
C5_1 B1_1 C2_1 C3_1 -3.4(2) . .
C1_2 B1_1 C2_1 C1_3 -16.5(3) . .
C5_1 B1_1 C2_1 C1_3 169.46(19) . .
C1_3 C2_1 C3_1 C1_4 5.0(3) . .
B1_1 C2_1 C3_1 C1_4 178.10(19) . .
C1_3 C2_1 C3_1 C4_1 -172.39(18) . .
B1_1 C2_1 C3_1 C4_1 0.7(2) . .
C2_1 C3_1 C4_1 C5_1 2.7(2) . .
C1_4 C3_1 C4_1 C5_1 -174.78(19) . .
C2_1 C3_1 C4_1 C1_5 -176.12(19) . .
C1_4 C3_1 C4_1 C1_5 6.4(3) . .
C1_5 C4_1 C5_1 C1_6 0.8(3) . .
C3_1 C4_1 C5_1 C1_6 -177.92(18) . .
C1_5 C4_1 C5_1 B1_1 174.08(19) . .
C3_1 C4_1 C5_1 B1_1 -4.7(2) . .
C1_2 B1_1 C5_1 C4_1 -168.4(2) . .
C2_1 B1_1 C5_1 C4_1 4.9(2) . .
C1_2 B1_1 C5_1 C1_6 4.6(4) . .
C2_1 B1_1 C5_1 C1_6 177.91(19) . .
C2_1 B1_1 C1_2 C5_2 -12.3(4) . .
C5_1 B1_1 C1_2 C5_2 159.9(2) . .
C2_1 B1_1 C1_2 O2_2 171.23(18) . .
C5_1 B1_1 C1_2 O2_2 -16.5(3) . .
C5_2 C1_2 O2_2 C3_2 0.4(2) . .
B1_1 C1_2 O2_2 C3_2 177.58(19) . .
C1_2 O2_2 C3_2 C4_2 -1.5(2) . .
C1_2 O2_2 C3_2 C6_2 176.62(18) . .
O2_2 C3_2 C4_2 C5_2 2.0(3) . .
C6_2 C3_2 C4_2 C5_2 -175.7(2) . .
O2_2 C1_2 C5_2 C4_2 0.8(2) . .
B1_1 C1_2 C5_2 C4_2 -176.1(2) . .
C3_2 C4_2 C5_2 C1_2 -1.7(3) . .
C3_1 C2_1 C1_3 C6_3 84.7(3) . .
B1_1 C2_1 C1_3 C6_3 -86.9(3) . .
C3_1 C2_1 C1_3 C2_3 -95.3(3) . .
B1_1 C2_1 C1_3 C2_3 93.1(3) . .
C6_3 C1_3 C2_3 C3_3 -2.3(3) . .
C2_1 C1_3 C2_3 C3_3 177.7(2) . .
C1_3 C2_3 C3_3 C4_3 1.3(3) . .
C2_3 C3_3 C4_3 C5_3 0.5(3) . .
C3_3 C4_3 C5_3 C6_3 -1.1(4) . .
C4_3 C5_3 C6_3 C1_3 0.1(4) . .
C2_3 C1_3 C6_3 C5_3 1.6(3) . .
C2_1 C1_3 C6_3 C5_3 -178.4(2) . .
C2_1 C3_1 C1_4 C2_4 43.2(3) . .
C4_1 C3_1 C1_4 C2_4 -139.8(2) . .
C2_1 C3_1 C1_4 C6_4 -134.8(2) . .
C4_1 C3_1 C1_4 C6_4 42.3(3) . .
C6_4 C1_4 C2_4 C3_4 1.1(3) . .
C3_1 C1_4 C2_4 C3_4 -177.0(2) . .
C1_4 C2_4 C3_4 C4_4 -0.5(3) . .
C2_4 C3_4 C4_4 C5_4 -0.2(3) . .
C3_4 C4_4 C5_4 C6_4 0.3(3) . .
C4_4 C5_4 C6_4 C1_4 0.3(3) . .
C2_4 C1_4 C6_4 C5_4 -1.0(3) . .
C3_1 C1_4 C6_4 C5_4 177.1(2) . .
C5_1 C4_1 C1_5 C6_5 66.9(3) . .
C3_1 C4_1 C1_5 C6_5 -114.5(2) . .
C5_1 C4_1 C1_5 C2_5 -113.2(2) . .
C3_1 C4_1 C1_5 C2_5 65.4(3) . .
C6_5 C1_5 C2_5 C3_5 -1.4(3) . .
C4_1 C1_5 C2_5 C3_5 178.7(2) . .
C1_5 C2_5 C3_5 C4_5 1.1(3) . .
C2_5 C3_5 C4_5 C5_5 0.0(3) . .
C3_5 C4_5 C5_5 C6_5 -0.8(3) . .
C4_5 C5_5 C6_5 C1_5 0.5(3) . .
C2_5 C1_5 C6_5 C5_5 0.6(3) . .
C4_1 C1_5 C6_5 C5_5 -179.5(2) . .
C4_1 C5_1 C1_6 C6_6 -144.6(2) . .
B1_1 C5_1 C1_6 C6_6 43.7(3) . .
C4_1 C5_1 C1_6 C2_6 35.9(3) . .
B1_1 C5_1 C1_6 C2_6 -135.8(2) . .
C6_6 C1_6 C2_6 C3_6 1.0(3) . .
C5_1 C1_6 C2_6 C3_6 -179.46(19) . .
C1_6 C2_6 C3_6 C4_6 -1.0(3) . .
C2_6 C3_6 C4_6 C5_6 0.4(3) . .
C3_6 C4_6 C5_6 C6_6 0.1(3) . .
C4_6 C5_6 C6_6 C1_6 -0.1(3) . .
C2_6 C1_6 C6_6 C5_6 -0.5(3) . .
C5_1 C1_6 C6_6 C5_6 179.98(19) . .
C3_7 C1_7 C2_7 C3_7 0.2(4) 2_576 .
C1_7 C2_7 C3_7 C1_7 -0.2(4) . 2_576
C3_8 C1_8 C2_8 C3_8 -0.5(4) 2_575 .
C1_8 C2_8 C3_8 C1_8 0.5(4) . 2_575
